data_1508275
loop_
_publ_author_name
'Feng, Yu'
'Wang, Lin'
'Niu, Shubin'
'Li, Li'
'Si, Yikang'
'Liu, Xingzhong'
'Che, Yongsheng'

_publ_section_title
;
 Naphthalenones from a Perenniporia sp. Inhabiting the Larva of a
 Phytophagous Weevil, Euops chinesis.
;
_journal_issue 7
_journal_name_full 'Journal of natural products'
_journal_page_first 1339
_journal_page_last 1345
_journal_paper_doi 10.1021/np300263u
_journal_volume 75
_journal_year 2012
_chemical_formula_sum 'C17 H18 O7'
_chemical_formula_weight 334.31
_chemical_name_systematic
; 
 ? 
;
_space_group_IT_number 19
_symmetry_cell_setting orthorhombic
_symmetry_space_group_name_Hall 'P 2ac 2ab'
_symmetry_space_group_name_H-M 'P 21 21 21'
_atom_sites_solution_hydrogens geom
_atom_sites_solution_primary direct
_atom_sites_solution_secondary difmap
_audit_creation_method SHELXL-97
_cell_angle_alpha 90.00
_cell_angle_beta 90.00
_cell_angle_gamma 90.00
_cell_formula_units_Z 4
_cell_length_a 6.2340(12)
_cell_length_b 11.064(2)
_cell_length_c 22.677(5)
_cell_measurement_temperature 123(2)
_cell_measurement_theta_max 27.48
_cell_measurement_theta_min 1.80
_cell_volume 1564.1(5)
_computing_cell_refinement Rapid-AUTO
_computing_data_collection 'Rapid-AUTO (Rigaku,2000)'
_computing_data_reduction 'CrystalStructure (Rigaku/MSC,2000)'
_computing_molecular_graphics 'Siemens SHELXTL V4.2,(Sheldrick,1990)'
_computing_publication_material SHELXL-97,(Sheldrick,1997)
_computing_structure_refinement SHELXL-97,(Sheldrick,1997)
_computing_structure_solution SHELXS-97,(Sheldrick,1997)
_diffrn_ambient_temperature 123(2)
_diffrn_detector_area_resol_mean 10.00
_diffrn_measured_fraction_theta_full 1.000
_diffrn_measured_fraction_theta_max 1.000
_diffrn_measurement_device_type 'Rigaku RAXIS RAPID IP'
_diffrn_measurement_method \W
_diffrn_radiation_monochromator graphite
_diffrn_radiation_source 'fine-focus sealed tube'
_diffrn_radiation_type MoK\a
_diffrn_radiation_wavelength 0.71073
_diffrn_reflns_av_R_equivalents 0.0940
_diffrn_reflns_av_sigmaI/netI 0.2966
_diffrn_reflns_limit_h_max 8
_diffrn_reflns_limit_h_min -8
_diffrn_reflns_limit_k_max 14
_diffrn_reflns_limit_k_min -14
_diffrn_reflns_limit_l_max 29
_diffrn_reflns_limit_l_min -29
_diffrn_reflns_number 3592
_diffrn_reflns_theta_full 27.48
_diffrn_reflns_theta_max 27.48
_diffrn_reflns_theta_min 1.80
_diffrn_standards_decay_% 0
_diffrn_standards_interval_count 0
_diffrn_standards_interval_time 0
_diffrn_standards_number 0
_exptl_absorpt_coefficient_mu 0.111
_exptl_absorpt_correction_T_max 0.9781
_exptl_absorpt_correction_T_min 0.9674
_exptl_absorpt_correction_type empirical
_exptl_absorpt_process_details
; 
                                  HIGASHI, T. (1995). Abscor-Empirical 
                                  Absorption Correction based on Fourier 
                                  Series Approximation. 
                                  Rigaku Corporation,Tokyo,Japan. 
;
_exptl_crystal_density_diffrn 1.420
_exptl_crystal_density_method 'not measured'
_exptl_crystal_F_000 704
_exptl_crystal_size_max 0.30
_exptl_crystal_size_mid 0.20
_exptl_crystal_size_min 0.20
_refine_diff_density_max 0.257
_refine_diff_density_min -0.316
_refine_diff_density_rms 0.069
_refine_ls_abs_structure_details 'Flack H D (1983), Acta Cryst. A39, 876-881'
_refine_ls_abs_structure_Flack 3.0(14)
_refine_ls_extinction_method none
_refine_ls_goodness_of_fit_ref 0.517
_refine_ls_hydrogen_treatment none
_refine_ls_matrix_type full
_refine_ls_number_parameters 222
_refine_ls_number_reflns 3592
_refine_ls_number_restraints 0
_refine_ls_restrained_S_all 0.517
_refine_ls_R_factor_all 0.0765
_refine_ls_R_factor_gt 0.0387
_refine_ls_shift/su_max 0.000
_refine_ls_shift/su_mean 0.000
_refine_ls_structure_factor_coef Fsqd
_refine_ls_weighting_details 'calc w=1/[\s^2^(Fo^2^)+(0.0000P)^2^+0.0000P] where P=(Fo^2^+2Fc^2^)/3'
_refine_ls_weighting_scheme calc
_refine_ls_wR_factor_gt 0.0717
_refine_ls_wR_factor_ref 0.0814
_reflns_number_gt 1389
_reflns_number_total 3592
_reflns_threshold_expression >2sigma(I)
_cod_data_source_file np300263u_si_001.cif
_cod_data_source_block a
_cod_depositor_comments
;
The following automatic conversions were performed:

'_exptl_absorpt_correction_type' value 'Empirical' changed to
'empirical' according to
/home/saulius/struct/CIF-dictionaries/cif_core.dic dictionary named
'cif_core.dic' version 2.4.2 from 2011-04-26.

Automatic conversion script
Id: cif_fix_values 1891 2012-01-12 08:04:46Z andrius 
;
_cod_original_sg_symbol_H-M P2(1)2(1)2(1)
_cod_database_code 1508275

loop_
_symmetry_equiv_pos_as_xyz
'x, y, z'
'-x+1/2, -y, z+1/2'
'-x, y+1/2, -z+1/2'
'x+1/2, -y+1/2, -z'

loop_
_atom_site_label
_atom_site_type_symbol
_atom_site_fract_x
_atom_site_fract_y
_atom_site_fract_z
_atom_site_U_iso_or_equiv
_atom_site_adp_type
_atom_site_occupancy
_atom_site_symmetry_multiplicity
_atom_site_calc_flag
_atom_site_refinement_flags
C1 C 0.5001(5) 0.5576(3) 0.04306(14) 0.0134(7) Uani 1 1 d .
C2 C 0.3132(5) 0.6464(2) 0.03936(14) 0.0135(8) Uani 1 1 d .
H2 H 0.2372 0.6369 0.0008 0.016 Uiso 1 1 calc R
C3 C 0.1668(5) 0.6050(2) 0.09013(13) 0.0115(8) Uani 1 1 d .
H3A H 0.0138 0.6170 0.0801 0.014 Uiso 1 1 calc R
H3B H 0.1998 0.6494 0.1269 0.014 Uiso 1 1 calc R
C4 C 0.2205(5) 0.4690(3) 0.09642(14) 0.0126(7) Uani 1 1 d .
C5 C 0.2193(5) 0.4274(3) 0.16044(13) 0.0121(7) Uani 1 1 d .
C6 C 0.3728(5) 0.4754(3) 0.19815(13) 0.0141(8) Uani 1 1 d .
H6 H 0.4781 0.5303 0.1840 0.017 Uiso 1 1 calc R
C7 C 0.3683(5) 0.4408(3) 0.25744(14) 0.0157(8) Uani 1 1 d .
C8 C 0.2166(5) 0.3603(3) 0.28005(14) 0.0158(8) Uani 1 1 d .
C9 C 0.0643(5) 0.3151(3) 0.24102(15) 0.0167(8) Uani 1 1 d .
C10 C 0.0633(5) 0.3469(3) 0.18055(13) 0.0137(8) Uani 1 1 d .
C11 C -0.0876(5) 0.2881(3) 0.13984(14) 0.0188(8) Uani 1 1 d .
C12 C -0.0649(5) 0.3130(3) 0.07712(14) 0.0178(8) Uani 1 1 d .
H12 H -0.1540 0.2713 0.0499 0.021 Uiso 1 1 calc R
C13 C 0.0773(5) 0.3927(3) 0.05678(14) 0.0140(8) Uani 1 1 d .
C14 C -0.0346(5) 0.3734(3) -0.04469(14) 0.0227(9) Uani 1 1 d .
H14A H -0.0199 0.2852 -0.0458 0.034 Uiso 1 1 calc R
H14B H 0.0006 0.4069 -0.0835 0.034 Uiso 1 1 calc R
H14C H -0.1825 0.3946 -0.0344 0.034 Uiso 1 1 calc R
C15 C 0.6651(5) 0.5710(3) 0.27901(14) 0.0294(10) Uani 1 1 d .
H15A H 0.7522 0.5384 0.2467 0.044 Uiso 1 1 calc R
H15B H 0.7586 0.5927 0.3121 0.044 Uiso 1 1 calc R
H15C H 0.5883 0.6430 0.2653 0.044 Uiso 1 1 calc R
C16 C 0.2140(5) 0.3227(3) 0.34348(14) 0.0248(9) Uani 1 1 d .
H16A H 0.3588 0.3335 0.3606 0.030 Uiso 1 1 calc R
H16B H 0.1759 0.2360 0.3463 0.030 Uiso 1 1 calc R
C17 C 0.0508(5) 0.3983(3) 0.37851(13) 0.0316(10) Uani 1 1 d .
H17A H 0.0983 0.4827 0.3798 0.047 Uiso 1 1 calc R
H17B H 0.0398 0.3667 0.4188 0.047 Uiso 1 1 calc R
H17C H -0.0898 0.3937 0.3593 0.047 Uiso 1 1 calc R
O1 O 0.6775(3) 0.56879(19) 0.02413(9) 0.0177(6) Uani 1 1 d .
O2 O 0.4422(3) 0.45839(17) 0.07439(9) 0.0125(5) Uani 1 1 d .
O3 O 0.3960(3) 0.76494(17) 0.04455(10) 0.0181(6) Uani 1 1 d .
H3 H 0.3160 0.8133 0.0264 0.027 Uiso 1 1 calc R
O4 O 0.1114(3) 0.42293(18) -0.00062(9) 0.0176(5) Uani 1 1 d .
O5 O -0.2275(3) 0.2160(2) 0.15741(10) 0.0277(7) Uani 1 1 d .
O6 O -0.0839(4) 0.2366(2) 0.26289(9) 0.0238(6) Uani 1 1 d .
H6A H -0.1696 0.2168 0.2360 0.036 Uiso 1 1 calc R
O7 O 0.5135(4) 0.48148(18) 0.29784(9) 0.0203(6) Uani 1 1 d .

loop_
_atom_site_aniso_label
_atom_site_aniso_U_11
_atom_site_aniso_U_22
_atom_site_aniso_U_33
_atom_site_aniso_U_23
_atom_site_aniso_U_13
_atom_site_aniso_U_12
C1 0.0164(18) 0.0136(18) 0.0103(16) 0.0010(16) -0.0029(15) -0.0022(15)
C2 0.0102(17) 0.0131(18) 0.0173(19) 0.0034(15) 0.0009(16) -0.0014(15)
C3 0.0074(17) 0.0107(17) 0.0165(18) 0.0026(15) 0.0056(16) 0.0009(14)
C4 0.0049(17) 0.0142(18) 0.0186(19) 0.0003(16) 0.0026(14) -0.0009(15)
C5 0.0135(19) 0.0131(17) 0.0098(17) 0.0023(16) 0.0041(15) 0.0020(15)
C6 0.0133(18) 0.0141(18) 0.0148(18) 0.0030(15) 0.0001(15) -0.0064(16)
C7 0.0129(18) 0.0154(18) 0.0190(19) -0.0017(16) -0.0025(16) -0.0013(15)
C8 0.018(2) 0.0144(19) 0.015(2) 0.0056(16) 0.0030(16) 0.0008(16)
C9 0.016(2) 0.0149(18) 0.019(2) 0.0043(15) 0.0073(17) -0.0003(18)
C10 0.0127(19) 0.0128(17) 0.0156(19) 0.0002(15) -0.0008(15) -0.0020(16)
C11 0.018(2) 0.0160(18) 0.022(2) 0.0018(16) -0.0022(18) 0.0022(18)
C12 0.018(2) 0.0171(18) 0.0184(19) -0.0041(16) -0.0040(17) -0.0017(17)
C13 0.0117(17) 0.0159(17) 0.0144(18) -0.0044(15) -0.0010(15) 0.0049(15)
C14 0.020(2) 0.032(2) 0.0159(19) -0.0074(17) -0.0074(17) -0.0034(18)
C15 0.024(2) 0.033(2) 0.031(2) 0.004(2) -0.0046(19) -0.0174(19)
C16 0.027(2) 0.028(2) 0.019(2) 0.0119(18) 0.0003(19) -0.0064(19)
C17 0.039(3) 0.041(2) 0.0142(19) -0.0013(18) 0.0038(19) -0.012(2)
O1 0.0112(12) 0.0198(13) 0.0221(13) 0.0074(12) 0.0049(11) 0.0004(11)
O2 0.0095(12) 0.0114(12) 0.0166(12) 0.0022(10) 0.0046(10) -0.0005(10)
O3 0.0179(14) 0.0097(12) 0.0267(15) 0.0084(11) -0.0030(12) 0.0000(11)
O4 0.0175(13) 0.0246(13) 0.0106(11) -0.0033(11) -0.0034(11) -0.0003(11)
O5 0.0240(16) 0.0310(16) 0.0280(16) 0.0044(13) -0.0027(13) -0.0179(13)
O6 0.0241(16) 0.0260(14) 0.0212(14) 0.0070(12) 0.0026(12) -0.0132(13)
O7 0.0194(13) 0.0216(14) 0.0200(14) 0.0054(11) -0.0051(11) -0.0111(12)

loop_
_atom_type_symbol
_atom_type_description
_atom_type_scat_dispersion_real
_atom_type_scat_dispersion_imag
_atom_type_scat_source
C C 0.0033 0.0016 'International Tables Vol C Tables 4.2.6.8 and 6.1.1.4'
H H 0.0000 0.0000 'International Tables Vol C Tables 4.2.6.8 and 6.1.1.4'
O O 0.0106 0.0060 'International Tables Vol C Tables 4.2.6.8 and 6.1.1.4'

loop_
_geom_angle_atom_site_label_1
_geom_angle_atom_site_label_2
_geom_angle_atom_site_label_3
_geom_angle
O1 C1 O2 121.3(3)
O1 C1 C2 128.4(3)
O2 C1 C2 110.3(3)
O3 C2 C1 108.3(2)
O3 C2 C3 115.5(2)
C1 C2 C3 102.7(2)
O3 C2 H2 110.0
C1 C2 H2 110.0
C3 C2 H2 110.0
C2 C3 C4 103.3(2)
C2 C3 H3A 111.1
C4 C3 H3A 111.1
C2 C3 H3B 111.1
C4 C3 H3B 111.1
H3A C3 H3B 109.1
O2 C4 C13 107.8(2)
O2 C4 C5 107.7(2)
C13 C4 C5 113.1(3)
O2 C4 C3 104.4(2)
C13 C4 C3 111.0(3)
C5 C4 C3 112.4(3)
C6 C5 C10 121.5(3)
C6 C5 C4 117.9(3)
C10 C5 C4 120.5(3)
C5 C6 C7 118.3(3)
C5 C6 H6 120.9
C7 C6 H6 120.9
O7 C7 C8 114.4(3)
O7 C7 C6 122.8(3)
C8 C7 C6 122.8(3)
C9 C8 C7 117.2(3)
C9 C8 C16 120.3(3)
C7 C8 C16 122.5(3)
O6 C9 C8 117.4(3)
O6 C9 C10 120.6(3)
C8 C9 C10 122.0(3)
C5 C10 C9 118.2(3)
C5 C10 C11 121.6(3)
C9 C10 C11 120.1(3)
O5 C11 C12 120.1(3)
O5 C11 C10 122.0(3)
C12 C11 C10 117.9(3)
C13 C12 C11 121.9(3)
C13 C12 H12 119.1
C11 C12 H12 119.1
C12 C13 O4 126.7(3)
C12 C13 C4 123.5(3)
O4 C13 C4 109.7(3)
O4 C14 H14A 109.5
O4 C14 H14B 109.5
H14A C14 H14B 109.5
O4 C14 H14C 109.5
H14A C14 H14C 109.5
H14B C14 H14C 109.5
O7 C15 H15A 109.5
O7 C15 H15B 109.5
H15A C15 H15B 109.5
O7 C15 H15C 109.5
H15A C15 H15C 109.5
H15B C15 H15C 109.5
C8 C16 C17 110.6(3)
C8 C16 H16A 109.5
C17 C16 H16A 109.5
C8 C16 H16B 109.5
C17 C16 H16B 109.5
H16A C16 H16B 108.1
C16 C17 H17A 109.5
C16 C17 H17B 109.5
H17A C17 H17B 109.5
C16 C17 H17C 109.5
H17A C17 H17C 109.5
H17B C17 H17C 109.5
C1 O2 C4 111.3(2)
C2 O3 H3 109.5
C13 O4 C14 117.7(2)
C9 O6 H6A 109.5
C7 O7 C15 117.7(2)

loop_
_geom_bond_atom_site_label_1
_geom_bond_atom_site_label_2
_geom_bond_distance
C1 O1 1.193(4)
C1 O2 1.357(3)
C1 C2 1.526(4)
C2 O3 1.415(3)
C2 C3 1.539(4)
C2 H2 1.0000
C3 C4 1.548(4)
C3 H3A 0.9900
C3 H3B 0.9900
C4 O2 1.474(3)
C4 C13 1.522(4)
C4 C5 1.523(4)
C5 C6 1.389(4)
C5 C10 1.395(4)
C6 C7 1.398(4)
C6 H6 0.9500
C7 O7 1.364(3)
C7 C8 1.397(4)
C8 C9 1.391(4)
C8 C16 1.497(4)
C9 O6 1.361(3)
C9 C10 1.416(4)
C10 C11 1.470(4)
C11 O5 1.247(3)
C11 C12 1.456(4)
C12 C13 1.333(4)
C12 H12 0.9500
C13 O4 1.361(3)
C14 O4 1.459(3)
C14 H14A 0.9800
C14 H14B 0.9800
C14 H14C 0.9800
C15 O7 1.434(3)
C15 H15A 0.9800
C15 H15B 0.9800
C15 H15C 0.9800
C16 C17 1.538(4)
C16 H16A 0.9900
C16 H16B 0.9900
C17 H17A 0.9800
C17 H17B 0.9800
C17 H17C 0.9800
O3 H3 0.8400
O6 H6A 0.8400

loop_
_geom_hbond_atom_site_label_D
_geom_hbond_atom_site_label_H
_geom_hbond_atom_site_label_A
_geom_hbond_distance_DH
_geom_hbond_distance_HA
_geom_hbond_distance_DA
_geom_hbond_angle_DHA
_geom_hbond_site_symmetry_A
O3 H3 O1 0.84 1.94 2.768(3) 169.5 4_465
O6 H6A O5 0.84 1.82 2.564(3) 147.1 .

loop_
_geom_torsion_atom_site_label_1
_geom_torsion_atom_site_label_2
_geom_torsion_atom_site_label_3
_geom_torsion_atom_site_label_4
_geom_torsion
O1 C1 C2 O3 -36.3(5)
O2 C1 C2 O3 141.3(2)
O1 C1 C2 C3 -158.9(3)
O2 C1 C2 C3 18.7(3)
O3 C2 C3 C4 -144.6(3)
C1 C2 C3 C4 -27.0(3)
C2 C3 C4 O2 26.6(3)
C2 C3 C4 C13 -89.3(3)
C2 C3 C4 C5 143.0(3)
O2 C4 C5 C6 49.3(4)
C13 C4 C5 C6 168.3(3)
C3 C4 C5 C6 -65.1(4)
O2 C4 C5 C10 -133.0(3)
C13 C4 C5 C10 -14.0(4)
C3 C4 C5 C10 112.6(3)
C10 C5 C6 C7 0.2(5)
C4 C5 C6 C7 177.9(3)
C5 C6 C7 O7 179.1(3)
C5 C6 C7 C8 0.1(5)
O7 C7 C8 C9 -179.8(3)
C6 C7 C8 C9 -0.7(5)
O7 C7 C8 C16 0.3(4)
C6 C7 C8 C16 179.4(3)
C7 C8 C9 O6 -180.0(3)
C16 C8 C9 O6 -0.1(4)
C7 C8 C9 C10 1.1(5)
C16 C8 C9 C10 -179.0(3)
C6 C5 C10 C9 0.2(5)
C4 C5 C10 C9 -177.4(3)
C6 C5 C10 C11 -174.7(3)
C4 C5 C10 C11 7.7(5)
O6 C9 C10 C5 -179.7(3)
C8 C9 C10 C5 -0.9(5)
O6 C9 C10 C11 -4.8(5)
C8 C9 C10 C11 174.1(3)
C5 C10 C11 O5 180.0(3)
C9 C10 C11 O5 5.2(5)
C5 C10 C11 C12 2.1(5)
C9 C10 C11 C12 -172.7(3)
O5 C11 C12 C13 177.5(3)
C10 C11 C12 C13 -4.6(5)
C11 C12 C13 O4 -179.8(3)
C11 C12 C13 C4 -3.1(5)
O2 C4 C13 C12 130.9(3)
C5 C4 C13 C12 12.0(4)
C3 C4 C13 C12 -115.4(3)
O2 C4 C13 O4 -51.9(3)
C5 C4 C13 O4 -170.8(3)
C3 C4 C13 O4 61.9(3)
C9 C8 C16 C17 -82.5(4)
C7 C8 C16 C17 97.4(4)
O1 C1 O2 C4 176.1(3)
C2 C1 O2 C4 -1.7(3)
C13 C4 O2 C1 102.0(3)
C5 C4 O2 C1 -135.7(3)
C3 C4 O2 C1 -16.1(3)
C12 C13 O4 C14 6.6(4)
C4 C13 O4 C14 -170.6(2)
C8 C7 O7 C15 -175.7(3)
C6 C7 O7 C15 5.2(5)

loop_
_cod_related_entry_id
_cod_related_entry_code
_cod_related_entry_database
1 30651975 ChemSpider
